data_1555039
loop_
_publ_author_name
'Naresh, Gunaganti'
'Kant, Ruchir'
'Narender, Tadigoppula'

_publ_section_title
;
 Silver(I)-Catalyzed Regioselective Construction of Highly Substituted
 \a-Naphthols and Its Application toward Expeditious Synthesis of Lignan
 Natural Products.
;
_journal_issue 14
_journal_name_full 'Organic letters'
_journal_page_first 3446
_journal_page_last 3449
_journal_paper_doi 10.1021/acs.orglett.5b01477
_journal_volume 17
_journal_year 2015
_chemical_compound_source 'see text'
_chemical_formula_moiety 'C26 H28 O5'
_chemical_formula_sum 'C26 H28 O5'
_chemical_formula_weight 420.48
_space_group_IT_number 2
_space_group_name_Hall '-P 1'
_space_group_name_H-M_alt 'P -1'
_symmetry_cell_setting triclinic
_symmetry_Int_Tables_number 2
_symmetry_space_group_name_Hall '-P 1'
_symmetry_space_group_name_H-M 'P -1'
_atom_sites_solution_hydrogens geom
_atom_sites_solution_primary direct
_atom_sites_solution_secondary difmap
_cell_angle_alpha 109.812(5)
_cell_angle_beta 100.7660(13)
_cell_angle_gamma 111.223(6)
_cell_formula_units_Z 2
_cell_length_a 10.896(4)
_cell_length_b 11.118(5)
_cell_length_c 11.442(4)
_cell_measurement_reflns_used 1301
_cell_measurement_temperature 293(2)
_cell_measurement_theta_max 25.4
_cell_measurement_theta_min 3.3
_cell_volume 1137.4(8)
_computing_cell_refinement
;
CrystalClear-SM Expert 2.1 b24 (Rigaku, 2012)
;
_computing_data_collection
;
CrystalClear-SM Expert 2.1 b24 (Rigaku, 2012)
;
_computing_data_reduction
;
CrystalClear-SM Expert 2.1 b24 (Rigaku, 2012)
;
_computing_molecular_graphics 'SHELXTL (Bruker, 1997)'
_computing_publication_material 'PLATON (Spek, 2003)''
_computing_structure_refinement 'SHELXTL (Bruker, 1997)'
_computing_structure_solution 'SHELXTL (Bruker, 1997)'
_diffrn_ambient_temperature 293(2)
_diffrn_detector CCD
_diffrn_detector_area_resol_mean 28.5714
_diffrn_measured_fraction_theta_full 0.914
_diffrn_measured_fraction_theta_max 0.914
_diffrn_measurement_device
;
AFC12 (Right): Kappa 3 circle
;
_diffrn_measurement_device_type
;
Rigaku Saturn724+ (4x4 bin mode)
;
_diffrn_measurement_method 'profile data from \w-scans'
_diffrn_measurement_specimen_support Loop
_diffrn_radiation_monochromator Confocal
_diffrn_radiation_type 'Mo K\a'
_diffrn_radiation_wavelength 0.71075
_diffrn_reflns_av_R_equivalents 0.0528
_diffrn_reflns_av_sigmaI/netI 0.0768
_diffrn_reflns_limit_h_max 9
_diffrn_reflns_limit_h_min -13
_diffrn_reflns_limit_k_max 13
_diffrn_reflns_limit_k_min -9
_diffrn_reflns_limit_l_max 13
_diffrn_reflns_limit_l_min -13
_diffrn_reflns_number 7535
_diffrn_reflns_theta_full 25.39
_diffrn_reflns_theta_max 25.39
_diffrn_reflns_theta_min 3.29
_diffrn_source MicroMax003_Mo
_diffrn_source_current 0.6
_diffrn_source_power 0.0
_diffrn_source_voltage 50.0
_exptl_absorpt_coefficient_mu 0.084
_exptl_absorpt_correction_T_max 0.9867
_exptl_absorpt_correction_T_min 0.9512
_exptl_absorpt_correction_type multi-scan
_exptl_absorpt_process_details 'REQAB (Rigaku, 1998)'
_exptl_crystal_colour Colorless
_exptl_crystal_density_diffrn 1.228
_exptl_crystal_density_method 'Not Measured'
_exptl_crystal_description Block
_exptl_crystal_F_000 448
_exptl_crystal_size_max 0.600
_exptl_crystal_size_mid 0.550
_exptl_crystal_size_min 0.160
_refine_diff_density_max 0.370
_refine_diff_density_min -0.218
_refine_diff_density_rms 0.042
_refine_ls_extinction_method none
_refine_ls_goodness_of_fit_ref 0.856
_refine_ls_hydrogen_treatment constr
_refine_ls_matrix_type full
_refine_ls_number_parameters 281
_refine_ls_number_reflns 3822
_refine_ls_number_restraints 0
_refine_ls_restrained_S_all 0.856
_refine_ls_R_factor_all 0.1048
_refine_ls_R_factor_gt 0.0663
_refine_ls_shift/su_max 0.000
_refine_ls_shift/su_mean 0.000
_refine_ls_structure_factor_coef Fsqd
_refine_ls_weighting_details 'calc w=1/[\s^2^(Fo^2^)+(0.1047P)^2^+0.0000P] where P=(Fo^2^+2Fc^2^)/3'
_refine_ls_weighting_scheme calc
_refine_ls_wR_factor_gt 0.1736
_refine_ls_wR_factor_ref 0.1906
_reflns_number_gt 1901
_reflns_number_total 3822
_reflns_threshold_expression >2sigma(I)
_cod_data_source_file ol5b01477_si_003.cif
_cod_data_source_block xxx
_cod_depositor_comments
;
The following automatic conversions were performed:

data item '_symmetry_cell_setting' value 'Triclinic' was changed to
'triclinic' in accordance with the
/home/saulius/struct/COD-crude-data/automatic-downloads/DataCite-retrospective/ACS/depositions/lib/dictionaries/cif_core.dic
dictionary named 'cif_core.dic' version 2.4.2 last updated on
2011-04-26.

Automatic conversion script
Id: cif_fix_values 6909 2019-04-08 15:41:33Z antanas 
;
_cod_database_code 1555039

loop_
_symmetry_equiv_pos_site_id
_symmetry_equiv_pos_as_xyz
1 x,y,z
2 -x,-y,-z

loop_
_atom_site_aniso_label
_atom_site_aniso_U_11
_atom_site_aniso_U_22
_atom_site_aniso_U_33
_atom_site_aniso_U_23
_atom_site_aniso_U_13
_atom_site_aniso_U_12
O1 0.0828(15) 0.1158(18) 0.0576(12) 0.0278(12) -0.0051(11) 0.0549(14)
O2 0.1112(19) 0.119(2) 0.0954(16) 0.0576(15) 0.0113(14) 0.0741(17)
O3 0.0957(17) 0.0755(16) 0.0794(14) 0.0385(12) 0.0156(13) 0.0481(14)
O4 0.1076(18) 0.0846(17) 0.0606(12) 0.0102(11) 0.0181(12) 0.0499(15)
O5 0.0615(14) 0.0651(14) 0.0910(15) 0.0078(11) -0.0076(12) 0.0201(11)
C1 0.0567(18) 0.065(2) 0.0644(16) 0.0211(14) 0.0134(14) 0.0257(16)
C2 0.074(2) 0.066(2) 0.081(2) 0.0188(17) 0.0209(18) 0.0260(19)
C3 0.064(2) 0.072(2) 0.073(2) 0.0062(17) 0.0078(17) 0.0182(19)
C4 0.0554(19) 0.092(3) 0.0506(15) 0.0101(16) 0.0044(14) 0.0300(19)
C5 0.0501(17) 0.077(2) 0.0401(13) 0.0150(13) 0.0113(12) 0.0307(15)
C6 0.0443(16) 0.0640(18) 0.0437(13) 0.0178(12) 0.0112(12) 0.0249(14)
C7 0.0547(18) 0.094(2) 0.0449(14) 0.0253(15) 0.0073(13) 0.0427(17)
C8 0.0635(19) 0.076(2) 0.0467(13) 0.0266(13) 0.0122(13) 0.0415(17)
C9 0.0526(17) 0.0668(18) 0.0407(12) 0.0182(12) 0.0068(11) 0.0313(15)
C10 0.0467(15) 0.0596(17) 0.0414(12) 0.0172(11) 0.0085(11) 0.0275(14)
C11 0.084(2) 0.092(2) 0.0572(16) 0.0361(16) 0.0206(16) 0.056(2)
C12 0.137(3) 0.082(3) 0.086(2) 0.047(2) 0.033(2) 0.067(3)
C13 0.132(3) 0.086(3) 0.118(3) 0.049(2) 0.048(3) 0.056(3)
C14 0.073(2) 0.0590(19) 0.0555(16) 0.0198(14) 0.0025(15) 0.0309(17)
C15 0.121(4) 0.111(4) 0.140(4) -0.005(3) -0.032(3) 0.047(3)
C16 0.165(5) 0.154(5) 0.127(4) 0.012(4) -0.030(4) 0.062(4)
C17 0.0481(16) 0.0567(16) 0.0445(13) 0.0191(11) 0.0080(11) 0.0270(13)
C18 0.066(2) 0.136(3) 0.0559(16) 0.0486(18) 0.0247(15) 0.061(2)
C19 0.075(2) 0.143(3) 0.0484(15) 0.0464(18) 0.0233(15) 0.066(2)
C20 0.0541(17) 0.0654(18) 0.0471(14) 0.0247(12) 0.0080(12) 0.0297(14)
C21 0.0533(17) 0.0727(19) 0.0553(15) 0.0263(13) 0.0170(13) 0.0361(15)
C22 0.0595(17) 0.0682(18) 0.0436(13) 0.0231(12) 0.0138(12) 0.0344(15)
C23 0.061(2) 0.099(2) 0.0517(15) 0.0295(15) 0.0036(14) 0.0438(19)
C24 0.090(3) 0.130(4) 0.124(3) 0.042(3) -0.036(2) 0.019(3)
C25 0.164(4) 0.164(4) 0.088(3) 0.036(3) -0.001(3) 0.126(4)
C26 0.142(4) 0.269(6) 0.072(2) 0.084(3) 0.028(2) 0.141(4)

loop_
_atom_site_label
_atom_site_type_symbol
_atom_site_thermal_displace_type
_atom_site_fract_x
_atom_site_fract_y
_atom_site_fract_z
_atom_site_occupancy
_atom_site_U_iso_or_equiv
_atom_site_calc_flag
_atom_site_refinement_flags
O1 O Uani 0.4928(2) 0.3874(3) 0.70490(18) 1.000 0.0905(9) . .
O2 O Uani 0.3792(3) 0.1117(3) 0.5968(2) 1.000 0.1025(11) . .
O3 O Uani 0.1645(2) -0.0087(2) 0.4433(2) 1.000 0.0819(9) . .
O4 O Uani 0.1229(2) 0.0301(2) 0.2005(2) 1.000 0.0910(9) . .
O5 O Uani -0.0462(2) 0.0435(2) 0.2817(2) 1.000 0.0894(8) . .
C1 C Uani 0.3014(3) 0.6212(3) 0.5018(3) 1.000 0.0664(10) . .
C2 C Uani 0.4087(3) 0.7512(4) 0.5953(3) 1.000 0.0810(12) . .
C3 C Uani 0.5117(3) 0.7590(4) 0.6947(3) 1.000 0.0846(12) . .
C4 C Uani 0.5064(3) 0.6381(4) 0.6980(3) 1.000 0.0762(13) . .
C5 C Uani 0.3966(3) 0.5006(3) 0.6030(2) 1.000 0.0594(10) . .
C6 C Uani 0.2917(3) 0.4919(3) 0.5024(2) 1.000 0.0533(9) . .
C7 C Uani 0.3912(3) 0.3716(4) 0.6037(2) 1.000 0.0651(10) . .
C8 C Uani 0.2874(3) 0.2381(3) 0.5075(2) 1.000 0.0603(10) . .
C9 C Uani 0.1849(3) 0.2323(3) 0.4034(2) 1.000 0.0554(9) . .
C10 C Uani 0.1832(2) 0.3527(3) 0.4011(2) 1.000 0.0510(9) . .
C11 C Uani 0.2842(4) 0.1103(4) 0.5195(3) 1.000 0.0724(11) . .
C12 C Uani 0.1536(4) -0.1400(4) 0.4492(3) 1.000 0.0942(16) . .
C13 C Uani 0.0101(4) -0.2569(4) 0.3553(4) 1.000 0.1083(17) . .
C14 C Uani 0.0855(4) 0.0895(3) 0.2847(3) 1.000 0.0673(11) . .
C15 C Uani -0.1519(5) -0.0901(5) 0.1660(5) 1.000 0.157(2) . .
C16 C Uani -0.2220(6) -0.0645(6) 0.0798(5) 1.000 0.181(3) . .
C17 C Uani 0.0721(3) 0.3439(3) 0.2946(2) 1.000 0.0512(9) . .
C18 C Uani 0.0786(3) 0.3224(4) 0.1714(3) 1.000 0.0788(13) . .
C19 C Uani -0.0284(3) 0.3080(4) 0.0730(3) 1.000 0.0821(13) . .
C20 C Uani -0.1464(3) 0.3163(3) 0.0934(2) 1.000 0.0565(9) . .
C21 C Uani -0.1520(3) 0.3399(3) 0.2181(2) 1.000 0.0591(10) . .
C22 C Uani -0.0463(3) 0.3524(3) 0.3169(2) 1.000 0.0567(9) . .
C23 C Uani -0.2678(3) 0.2969(4) -0.0157(3) 1.000 0.0721(11) . .
C24 C Uani -0.3985(4) 0.1607(5) -0.0460(4) 1.000 0.1415(19) . .
C25 C Uani -0.2995(5) 0.4214(5) 0.0293(4) 1.000 0.135(2) . .
C26 C Uani -0.2385(5) 0.2753(6) -0.1444(3) 1.000 0.145(2) . .
H1 H Uiso 0.23340 0.61810 0.43660 1.000 0.0800 calc R
H1A H Uiso 0.48120 0.30790 0.69790 1.000 0.1360 calc R
H2 H Uiso 0.41330 0.83540 0.59260 1.000 0.0970 calc R
H3 H Uiso 0.58380 0.84810 0.75860 1.000 0.1020 calc R
H4 H Uiso 0.57630 0.64430 0.76390 1.000 0.0910 calc R
H12A H Uiso 0.16530 -0.12990 0.53870 1.000 0.1140 calc R
H12B H Uiso 0.22550 -0.16210 0.42310 1.000 0.1140 calc R
H13A H Uiso -0.00190 -0.34640 0.35630 1.000 0.1620 calc R
H13B H Uiso 0.00000 -0.26570 0.26720 1.000 0.1620 calc R
H13C H Uiso -0.05990 -0.23340 0.38210 1.000 0.1620 calc R
H15A H Uiso -0.10580 -0.14300 0.12410 1.000 0.1890 calc R
H15B H Uiso -0.21680 -0.14960 0.19470 1.000 0.1890 calc R
H16A H Uiso -0.25570 0.00010 0.12410 1.000 0.2710 calc R
H16B H Uiso -0.30030 -0.15320 0.01300 1.000 0.2710 calc R
H16C H Uiso -0.16140 -0.02150 0.03900 1.000 0.2710 calc R
H18 H Uiso 0.15690 0.31730 0.15360 1.000 0.0950 calc R
H19 H Uiso -0.02050 0.29220 -0.00980 1.000 0.0980 calc R
H21 H Uiso -0.22920 0.34750 0.23650 1.000 0.0710 calc R
H22 H Uiso -0.05450 0.36680 0.39940 1.000 0.0680 calc R
H24A H Uiso -0.47600 0.14600 -0.11470 1.000 0.2120 calc R
H24B H Uiso -0.42160 0.17130 0.03270 1.000 0.2120 calc R
H24C H Uiso -0.38000 0.07940 -0.07500 1.000 0.2120 calc R
H25A H Uiso -0.37550 0.40700 -0.04070 1.000 0.2030 calc R
H25B H Uiso -0.21760 0.50850 0.05160 1.000 0.2030 calc R
H25C H Uiso -0.32590 0.42890 0.10600 1.000 0.2030 calc R
H26A H Uiso -0.31690 0.26330 -0.21000 1.000 0.2170 calc R
H26B H Uiso -0.22480 0.19110 -0.17570 1.000 0.2170 calc R
H26C H Uiso -0.15530 0.35790 -0.12860 1.000 0.2170 calc R

loop_
_atom_type_symbol
_atom_type_description
_atom_type_scat_dispersion_real
_atom_type_scat_dispersion_imag
_atom_type_scat_source
O O 0.0106 0.0060 'International Tables Vol C Tables 4.2.6.8 and 6.1.1.4'
H H 0.0000 0.0000 'International Tables Vol C Tables 4.2.6.8 and 6.1.1.4'
C C 0.0033 0.0016 'International Tables Vol C Tables 4.2.6.8 and 6.1.1.4'

loop_
_geom_angle_atom_site_label_1
_geom_angle_atom_site_label_2
_geom_angle_atom_site_label_3
_geom_angle
_geom_angle_publ_flag
C11 O3 C12 117.2(3) yes
C14 O5 C15 116.4(3) yes
C7 O1 H1A 109.00 no
C2 C1 C6 121.2(3) no
C1 C2 C3 120.6(4) no
C2 C3 C4 119.9(4) no
C3 C4 C5 121.4(3) no
C4 C5 C6 119.0(3) no
C6 C5 C7 119.0(3) no
C4 C5 C7 122.0(3) no
C1 C6 C5 117.9(3) no
C5 C6 C10 119.7(3) no
C1 C6 C10 122.3(3) no
O1 C7 C5 116.1(3) yes
O1 C7 C8 122.3(4) yes
C5 C7 C8 121.7(3) no
C7 C8 C9 118.2(3) no
C7 C8 C11 118.3(3) no
C9 C8 C11 123.4(3) no
C8 C9 C14 119.4(3) no
C10 C9 C14 118.1(2) no
C8 C9 C10 122.2(2) no
C6 C10 C9 119.2(2) no
C6 C10 C17 119.6(3) no
C9 C10 C17 121.2(2) no
O2 C11 O3 121.8(4) yes
O2 C11 C8 124.1(4) yes
O3 C11 C8 114.0(3) yes
O3 C12 C13 106.7(3) yes
O4 C14 O5 124.9(3) yes
O4 C14 C9 122.6(4) yes
O5 C14 C9 112.4(3) yes
O5 C15 C16 111.5(5) yes
C10 C17 C18 122.7(3) no
C18 C17 C22 117.1(3) no
C10 C17 C22 120.3(2) no
C17 C18 C19 121.5(3) no
C18 C19 C20 122.2(3) no
C19 C20 C21 116.3(3) no
C21 C20 C23 120.8(3) no
C19 C20 C23 122.9(2) no
C20 C21 C22 122.0(3) no
C17 C22 C21 121.0(2) no
C20 C23 C25 111.0(3) no
C20 C23 C26 112.1(3) no
C20 C23 C24 108.0(3) no
C24 C23 C26 107.1(3) no
C25 C23 C26 110.2(4) no
C24 C23 C25 108.3(4) no
C2 C1 H1 119.00 no
C6 C1 H1 119.00 no
C1 C2 H2 120.00 no
C3 C2 H2 120.00 no
C2 C3 H3 120.00 no
C4 C3 H3 120.00 no
C3 C4 H4 119.00 no
C5 C4 H4 119.00 no
O3 C12 H12A 110.00 no
O3 C12 H12B 110.00 no
C13 C12 H12A 110.00 no
C13 C12 H12B 110.00 no
H12A C12 H12B 109.00 no
C12 C13 H13A 110.00 no
C12 C13 H13B 109.00 no
C12 C13 H13C 109.00 no
H13A C13 H13B 110.00 no
H13A C13 H13C 110.00 no
H13B C13 H13C 109.00 no
O5 C15 H15A 109.00 no
O5 C15 H15B 109.00 no
C16 C15 H15A 109.00 no
C16 C15 H15B 109.00 no
H15A C15 H15B 108.00 no
C15 C16 H16A 109.00 no
C15 C16 H16B 109.00 no
C15 C16 H16C 109.00 no
H16A C16 H16B 110.00 no
H16A C16 H16C 109.00 no
H16B C16 H16C 109.00 no
C17 C18 H18 119.00 no
C19 C18 H18 119.00 no
C18 C19 H19 119.00 no
C20 C19 H19 119.00 no
C20 C21 H21 119.00 no
C22 C21 H21 119.00 no
C17 C22 H22 120.00 no
C21 C22 H22 120.00 no
C23 C24 H24A 109.00 no
C23 C24 H24B 109.00 no
C23 C24 H24C 109.00 no
H24A C24 H24B 109.00 no
H24A C24 H24C 110.00 no
H24B C24 H24C 109.00 no
C23 C25 H25A 109.00 no
C23 C25 H25B 110.00 no
C23 C25 H25C 110.00 no
H25A C25 H25B 109.00 no
H25A C25 H25C 109.00 no
H25B C25 H25C 109.00 no
C23 C26 H26A 109.00 no
C23 C26 H26B 109.00 no
C23 C26 H26C 109.00 no
H26A C26 H26B 109.00 no
H26A C26 H26C 109.00 no
H26B C26 H26C 109.00 no

loop_
_geom_bond_atom_site_label_1
_geom_bond_atom_site_label_2
_geom_bond_distance
_geom_bond_publ_flag
O1 C7 1.356(4) yes
O2 C11 1.221(5) yes
O3 C11 1.325(5) yes
O3 C12 1.447(5) yes
O4 C14 1.200(4) yes
O5 C14 1.327(5) yes
O5 C15 1.464(6) yes
O1 H1A 0.8200 no
C1 C2 1.364(5) no
C1 C6 1.405(5) no
C2 C3 1.395(5) no
C3 C4 1.338(6) no
C4 C5 1.419(5) no
C5 C7 1.417(5) no
C5 C6 1.412(4) no
C6 C10 1.444(4) no
C7 C8 1.381(4) no
C8 C9 1.438(4) no
C8 C11 1.462(6) no
C9 C14 1.511(4) no
C9 C10 1.355(5) no
C10 C17 1.497(4) no
C12 C13 1.498(6) no
C15 C16 1.305(8) no
C17 C22 1.390(5) no
C17 C18 1.368(4) no
C18 C19 1.380(5) no
C19 C20 1.378(5) no
C20 C23 1.533(4) no
C20 C21 1.378(3) no
C21 C22 1.384(4) no
C23 C25 1.493(7) no
C23 C26 1.523(5) no
C23 C24 1.530(7) no
C1 H1 0.9300 no
C2 H2 0.9300 no
C3 H3 0.9300 no
C4 H4 0.9300 no
C12 H12A 0.9700 no
C12 H12B 0.9700 no
C13 H13A 0.9600 no
C13 H13B 0.9600 no
C13 H13C 0.9600 no
C15 H15A 0.9700 no
C15 H15B 0.9700 no
C16 H16A 0.9600 no
C16 H16B 0.9600 no
C16 H16C 0.9600 no
C18 H18 0.9300 no
C19 H19 0.9300 no
C21 H21 0.9300 no
C22 H22 0.9300 no
C24 H24A 0.9600 no
C24 H24B 0.9600 no
C24 H24C 0.9600 no
C25 H25A 0.9600 no
C25 H25B 0.9600 no
C25 H25C 0.9600 no
C26 H26A 0.9600 no
C26 H26B 0.9600 no
C26 H26C 0.9600 no

loop_
_geom_contact_atom_site_label_1
_geom_contact_atom_site_label_2
_geom_contact_distance
_geom_contact_site_symmetry_2
_geom_contact_publ_flag
O1 O2 2.563(4) . no
O2 O1 2.563(4) . no
O3 O5 3.022(3) . no
O3 C14 2.582(4) . no
O3 O4 2.931(3) . no
O4 C16 3.369(7) . no
O4 C11 3.387(4) . no
O4 O3 2.931(3) . no
O5 C17 3.052(4) . no
O5 O3 3.022(3) . no
O5 C22 3.320(4) . no
O1 H4 2.4500 . no
O1 H25A 2.8900 1_656 no
O2 H12B 2.6400 . no
O2 H12A 2.6000 . no
O2 H1A 1.8400 . no
O4 H15A 2.2900 . no
O4 H3 2.8500 2_666 no
O4 H16C 2.8200 2_555 no
O5 H12A 2.7200 2_556 no
C1 C22 3.505(5) . no
C3 C8 3.469(5) 2_666 no
C5 C5 3.552(5) 2_666 no
C8 C3 3.469(5) 2_666 no
C11 O4 3.387(4) . no
C14 C18 3.282(6) . no
C14 O3 2.582(4) . no
C16 O4 3.369(7) . no
C17 O5 3.052(4) . no
C18 C14 3.282(6) . no
C22 C1 3.505(5) . no
C22 O5 3.320(4) . no
C8 H13C 2.9800 2_556 no
C9 H13C 3.0200 2_556 no
C11 H1A 2.3500 . no
C12 H1 3.0800 1_545 no
C14 H16C 3.0100 . no
C17 H1 2.5900 . no
C19 H26C 2.7900 . no
C19 H26B 2.7500 . no
C21 H25C 2.7400 . no
C21 H13A 2.9200 1_565 no
C21 H24B 2.7600 . no
C22 H1 3.0100 . no
C22 H13A 3.0600 1_565 no
C24 H21 2.9300 . no
C25 H21 2.8200 . no
C26 H19 2.4800 . no
C26 H12B 3.0600 2_555 no
H1 C12 3.0800 1_565 no
H1 C17 2.5900 . no
H1 C22 3.0100 . no
H1 H12B 2.5300 1_565 no
H1A O2 1.8400 . no
H1A C11 2.3500 . no
H1A H26A 2.5400 1_656 no
H2 H12B 2.5600 1_565 no
H3 H24C 2.4600 1_666 no
H3 O4 2.8500 2_666 no
H4 O1 2.4500 . no
H12A O2 2.6000 . no
H12A O5 2.7200 2_556 no
H12B O2 2.6400 . no
H12B H1 2.5300 1_545 no
H12B H2 2.5600 1_545 no
H12B C26 3.0600 2_555 no
H13A C21 2.9200 1_545 no
H13A C22 3.0600 1_545 no
H13C C8 2.9800 2_556 no
H13C C9 3.0200 2_556 no
H15A O4 2.2900 . no
H16C C14 3.0100 . no
H16C O4 2.8200 2_555 no
H19 C26 2.4800 . no
H19 H26B 2.2300 . no
H19 H26C 2.2900 . no
H21 C24 2.9300 . no
H21 C25 2.8200 . no
H21 H24B 2.4000 . no
H21 H25C 2.2800 . no
H24A H25A 2.4500 . no
H24A H26A 2.4300 . no
H24B C21 2.7600 . no
H24B H21 2.4000 . no
H24B H25C 2.4200 . no
H24C H3 2.4600 1_444 no
H24C H26B 2.4300 . no
H25A O1 2.8900 1_454 no
H25A H24A 2.4500 . no
H25A H26A 2.4100 . no
H25B H26C 2.5500 . no
H25C C21 2.7400 . no
H25C H21 2.2800 . no
H25C H24B 2.4200 . no
H26A H1A 2.5400 1_454 no
H26A H24A 2.4300 . no
H26A H25A 2.4100 . no
H26B C19 2.7500 . no
H26B H19 2.2300 . no
H26B H24C 2.4300 . no
H26C C19 2.7900 . no
H26C H19 2.2900 . no
H26C H25B 2.5500 . no

loop_
_geom_hbond_atom_site_label_D
_geom_hbond_atom_site_label_H
_geom_hbond_atom_site_label_A
_geom_hbond_distance_DH
_geom_hbond_distance_HA
_geom_hbond_distance_DA
_geom_hbond_angle_DHA
_geom_hbond_publ_flag
O1 H1A O2 0.8200 1.8400 2.563(4) 146.00 yes
C4 H4 O1 0.9300 2.4500 2.766(6) 100.00 yes
C15 H15A O4 0.9700 2.2900 2.685(6) 103.00 yes

loop_
_geom_torsion_atom_site_label_1
_geom_torsion_atom_site_label_2
_geom_torsion_atom_site_label_3
_geom_torsion_atom_site_label_4
_geom_torsion
_geom_torsion_publ_flag
C11 O3 C12 C13 179.9(3) no
C12 O3 C11 O2 -3.7(5) no
C12 O3 C11 C8 179.7(3) no
C15 O5 C14 C9 176.5(3) no
C15 O5 C14 O4 0.1(5) no
C14 O5 C15 C16 -100.9(5) no
C2 C1 C6 C10 -177.0(3) no
C6 C1 C2 C3 -0.3(5) no
C2 C1 C6 C5 0.0(5) no
C1 C2 C3 C4 0.7(5) no
C2 C3 C4 C5 -0.8(5) no
C3 C4 C5 C6 0.6(5) no
C3 C4 C5 C7 178.7(3) no
C4 C5 C7 O1 3.5(5) no
C4 C5 C6 C1 -0.2(5) no
C4 C5 C6 C10 176.9(3) no
C7 C5 C6 C1 -178.4(3) no
C7 C5 C6 C10 -1.3(4) no
C4 C5 C7 C8 -177.1(3) no
C6 C5 C7 O1 -178.3(3) no
C6 C5 C7 C8 1.0(5) no
C5 C6 C10 C17 180.0(3) no
C5 C6 C10 C9 -0.8(4) no
C1 C6 C10 C9 176.2(3) no
C1 C6 C10 C17 -3.1(4) no
O1 C7 C8 C11 2.8(5) no
O1 C7 C8 C9 -179.5(3) no
C5 C7 C8 C9 1.3(5) no
C5 C7 C8 C11 -176.5(3) no
C7 C8 C11 O2 -11.9(6) no
C7 C8 C9 C10 -3.5(5) no
C7 C8 C9 C14 169.7(3) no
C11 C8 C9 C10 174.1(3) no
C11 C8 C9 C14 -12.7(5) no
C9 C8 C11 O2 170.5(3) no
C9 C8 C11 O3 -12.9(5) no
C7 C8 C11 O3 164.7(3) no
C14 C9 C10 C17 9.2(4) no
C8 C9 C14 O4 -72.7(4) no
C8 C9 C10 C6 3.2(4) no
C8 C9 C10 C17 -177.6(3) no
C14 C9 C10 C6 -170.1(3) no
C10 C9 C14 O5 -75.8(4) no
C8 C9 C14 O5 110.8(4) no
C10 C9 C14 O4 100.8(4) no
C9 C10 C17 C22 96.5(3) no
C6 C10 C17 C18 98.1(4) no
C6 C10 C17 C22 -84.3(4) no
C9 C10 C17 C18 -81.1(4) no
C10 C17 C18 C19 176.9(4) no
C22 C17 C18 C19 -0.8(6) no
C10 C17 C22 C21 -178.0(3) no
C18 C17 C22 C21 -0.2(5) no
C17 C18 C19 C20 0.9(7) no
C18 C19 C20 C21 0.0(6) no
C18 C19 C20 C23 -178.5(4) no
C19 C20 C21 C22 -1.0(5) no
C23 C20 C21 C22 177.5(3) no
C19 C20 C23 C24 114.9(4) no
C19 C20 C23 C25 -126.5(4) no
C19 C20 C23 C26 -2.8(6) no
C21 C20 C23 C24 -63.5(4) no
C21 C20 C23 C25 55.1(5) no
C21 C20 C23 C26 178.8(4) no
C20 C21 C22 C17 1.1(5) no
